data_7219312
loop_
_publ_author_name
'Wahl, Helene'
'Haynes, Delia A.'
'le Roex, Tanya'

_publ_section_title
;
 A highly selective host based on the pamoate ion
;
_journal_issue 7
_journal_name_full CrystEngComm
_journal_page_first 1549
_journal_paper_doi 10.1039/C4CE02346C
_journal_volume 17
_journal_year 2015
_chemical_formula_moiety 'C23 H15 O6, C11 H10 N'
_chemical_formula_sum 'C34 H25 N O6'
_chemical_formula_weight 543.55
_chemical_name_common '4-phenylpyridinium pamoate'
_chemical_name_systematic
;
 ?
;
_space_group_crystal_system monoclinic
_space_group_IT_number 14
_space_group_name_Hall '-P 2yn'
_space_group_name_H-M_alt 'P 1 21/n 1'
_symmetry_space_group_name_Hall '-P 2yn'
_symmetry_space_group_name_H-M 'P 1 21/n 1'
_atom_sites_solution_hydrogens mixed
_atom_sites_solution_primary direct
_atom_sites_solution_secondary difmap
_audit_creation_method SHELXL-2013
_audit_update_record
;
2014-11-26 deposited with the CCDC.
2015-01-02 downloaded from the CCDC.
;
_cell_angle_alpha 90
_cell_angle_beta 99.8670(10)
_cell_angle_gamma 90
_cell_formula_units_Z 4
_cell_length_a 7.7618(7)
_cell_length_b 17.3278(16)
_cell_length_c 18.8269(17)
_cell_measurement_reflns_used 3254
_cell_measurement_temperature 100(2)
_cell_measurement_theta_max 27.962
_cell_measurement_theta_min 2.351
_cell_volume 2494.7(4)
_computing_cell_refinement 'Bruker SAINT'
_computing_data_collection 'Bruker APEX2'
_computing_data_reduction 'Bruker SAINT'
_computing_molecular_graphics 'X-seed (Barbour, 2001; Atwood & Barbour, 2003)'
_computing_publication_material 'X-seed (Barbour, 2001; Atwood & Barbour, 2003)'
_computing_structure_refinement 'SHELXL-2013 (Sheldrick, 2013)'
_computing_structure_solution 'SHELXS-2013 (Sheldrick, 2013)'
_diffrn_ambient_temperature 100(2)
_diffrn_measured_fraction_theta_full 1.000
_diffrn_measured_fraction_theta_max 0.926
_diffrn_measurement_device_type 'Bruker SMART APEX'
_diffrn_measurement_method '\f and \w scans'
_diffrn_radiation_type MoK\a
_diffrn_radiation_wavelength 0.71073
_diffrn_reflns_av_R_equivalents 0.0329
_diffrn_reflns_av_unetI/netI 0.0424
_diffrn_reflns_Laue_measured_fraction_full 1.000
_diffrn_reflns_Laue_measured_fraction_max 0.926
_diffrn_reflns_limit_h_max 9
_diffrn_reflns_limit_h_min -9
_diffrn_reflns_limit_k_max 22
_diffrn_reflns_limit_k_min -23
_diffrn_reflns_limit_l_max 13
_diffrn_reflns_limit_l_min -24
_diffrn_reflns_number 15561
_diffrn_reflns_point_group_measured_fraction_full 1.000
_diffrn_reflns_point_group_measured_fraction_max 0.926
_diffrn_reflns_theta_full 25.242
_diffrn_reflns_theta_max 28.297
_diffrn_reflns_theta_min 1.608
_diffrn_source 'fine-focus sealed tube'
_exptl_absorpt_coefficient_mu 0.100
_exptl_absorpt_correction_type multi-scan
_exptl_absorpt_process_details 'symmetry-related measurements'
_exptl_crystal_colour colourless
_exptl_crystal_density_diffrn 1.447
_exptl_crystal_density_method 'not measured'
_exptl_crystal_description block
_exptl_crystal_F_000 1136
_exptl_crystal_size_max 0.349
_exptl_crystal_size_mid 0.180
_exptl_crystal_size_min 0.177
_exptl_transmission_factor_max 1.0000
_exptl_transmission_factor_min 0.9448
_refine_diff_density_max 0.276
_refine_diff_density_min -0.239
_refine_diff_density_rms 0.049
_refine_ls_extinction_method none
_refine_ls_goodness_of_fit_ref 1.058
_refine_ls_hydrogen_treatment mixed
_refine_ls_matrix_type full
_refine_ls_number_parameters 386
_refine_ls_number_reflns 5752
_refine_ls_number_restraints 0
_refine_ls_restrained_S_all 1.058
_refine_ls_R_factor_all 0.0652
_refine_ls_R_factor_gt 0.0433
_refine_ls_shift/su_max 0.000
_refine_ls_shift/su_mean 0.000
_refine_ls_structure_factor_coef Fsqd
_refine_ls_weighting_details 'w=1/[\s^2^(Fo^2^)+(0.0510P)^2^+0.1107P] where P=(Fo^2^+2Fc^2^)/3'
_refine_ls_weighting_scheme calc
_refine_ls_wR_factor_gt 0.0994
_refine_ls_wR_factor_ref 0.1114
_reflns_Friedel_coverage 0.000
_reflns_number_gt 4117
_reflns_number_total 5752
_reflns_threshold_expression 'I > 2\s(I)'
_cod_data_source_file c4ce02346c2.cif
_cod_data_source_block S1
_cod_depositor_comments
;
The following automatic conversions were performed:

'_atom_sites_solution_primary' value 'Direct' changed to 'direct'
according to
/usr/data/users/saulius/crontab/automatic-downloads/rss-feeds/RSC/lib/dictionaries/cif_core.dic
dictionary named 'cif_core.dic' version 2.4.2 from
2011-04-26.

'_atom_sites_solution_secondary' value 'Difmap' changed
to 'difmap' according to
/usr/data/users/saulius/crontab/automatic-downloads/rss-feeds/RSC/lib/dictionaries/cif_core.dic
dictionary named 'cif_core.dic' version 2.4.2 from 2011-04-26.

Automatic conversion script
Id: cif_fix_values 2935 2014-11-11 08:27:57Z andrius 

 Adding full bibliography for 7219307--7219313.cif.
;
_cod_database_code 7219312
_shelx_space_group_comment
;
The symmetry employed for this shelxl refinement is uniquely defined
by the following loop, which should always be used as a source of
symmetry information in preference to the above space-group names.
They are only intended as comments.
;
_shelx_estimated_absorpt_t_min 0.966
_shelx_estimated_absorpt_t_max 0.983
_shelxl_version_number 2013-4

loop_
_space_group_symop_operation_xyz
'x, y, z'
'-x+1/2, y+1/2, -z+1/2'
'-x, -y, -z'
'x-1/2, -y-1/2, z-1/2'

loop_
_atom_site_label
_atom_site_type_symbol
_atom_site_fract_x
_atom_site_fract_y
_atom_site_fract_z
_atom_site_U_iso_or_equiv
_atom_site_adp_type
_atom_site_occupancy
_atom_site_site_symmetry_order
_atom_site_calc_flag
_atom_site_refinement_flags_posn
_atom_site_refinement_flags_adp
O1 O -0.11050(13) 0.39610(6) 0.35067(6) 0.0227(3) Uani 1 1 d . .
N1 N 0.13976(16) 0.08153(7) 0.02228(7) 0.0210(3) Uani 1 1 d . .
C1 C 0.04845(19) 0.40385(8) 0.33491(8) 0.0189(3) Uani 1 1 d . .
O2 O 0.12054(14) 0.46660(6) 0.33240(6) 0.0236(3) Uani 1 1 d . .
C2 C 0.12996(19) 0.32994(8) 0.31900(8) 0.0174(3) Uani 1 1 d . .
O3 O 0.38304(14) 0.39683(6) 0.29030(6) 0.0216(2) Uani 1 1 d . .
C3 C 0.29609(19) 0.32913(8) 0.29608(8) 0.0175(3) Uani 1 1 d . .
O4 O 0.68986(14) 0.04519(6) 0.00392(6) 0.0257(3) Uani 1 1 d . .
C4 C 0.37222(18) 0.26081(8) 0.27892(8) 0.0172(3) Uani 1 1 d . .
O5 O 0.75924(13) 0.02216(6) 0.12209(6) 0.0223(2) Uani 1 1 d . .
C5 C 0.29102(19) 0.18960(8) 0.29320(8) 0.0170(3) Uani 1 1 d . .
O6 O 0.71088(13) 0.12725(6) 0.21123(6) 0.0223(3) Uani 1 1 d . .
C6 C 0.3721(2) 0.11664(8) 0.28849(8) 0.0208(3) Uani 1 1 d . .
H6 H 0.4835 0.1141 0.2742 0.025 Uiso 1 1 calc R U
C7 C 0.2922(2) 0.05028(8) 0.30419(8) 0.0231(3) Uani 1 1 d . .
H7 H 0.3515 0.0025 0.3028 0.028 Uiso 1 1 calc R U
C8 C 0.1229(2) 0.05107(8) 0.32258(8) 0.0235(3) Uani 1 1 d . .
H8 H 0.0666 0.0041 0.3311 0.028 Uiso 1 1 calc R U
C9 C 0.0418(2) 0.11976(8) 0.32797(8) 0.0201(3) Uani 1 1 d . .
H9 H -0.0716 0.1205 0.3405 0.024 Uiso 1 1 calc R U
C10 C 0.12381(19) 0.19021(8) 0.31523(8) 0.0172(3) Uani 1 1 d . .
C11 C 0.04575(19) 0.26142(8) 0.32556(8) 0.0175(3) Uani 1 1 d . .
H11 H -0.0684 0.2622 0.3374 0.021 Uiso 1 1 calc R U
C12 C 0.54179(18) 0.26136(8) 0.24808(8) 0.0187(3) Uani 1 1 d . .
H12A H 0.6289 0.2290 0.2792 0.022 Uiso 1 1 calc R U
H12B H 0.5877 0.3148 0.2503 0.022 Uiso 1 1 calc R U
C13 C 0.68814(19) 0.06315(8) 0.06810(9) 0.0200(3) Uani 1 1 d . .
C14 C 0.59991(18) 0.13705(8) 0.08379(8) 0.0176(3) Uani 1 1 d . .
C15 C 0.61087(18) 0.16543(8) 0.15574(8) 0.0174(3) Uani 1 1 d . .
C16 C 0.52498(18) 0.23244(8) 0.17056(8) 0.0169(3) Uani 1 1 d . .
C17 C 0.43129(18) 0.27532(8) 0.11161(8) 0.0163(3) Uani 1 1 d . .
C18 C 0.34663(18) 0.34661(8) 0.12068(8) 0.0185(3) Uani 1 1 d . .
H18 H 0.3523 0.3672 0.1678 0.022 Uiso 1 1 calc R U
C19 C 0.25750(19) 0.38596(8) 0.06312(8) 0.0207(3) Uani 1 1 d . .
H19 H 0.2026 0.4334 0.0710 0.025 Uiso 1 1 calc R U
C20 C 0.24520(19) 0.35768(9) -0.00773(8) 0.0221(3) Uani 1 1 d . .
H20 H 0.1818 0.3854 -0.0473 0.027 Uiso 1 1 calc R U
C21 C 0.32608(19) 0.28973(8) -0.01844(8) 0.0211(3) Uani 1 1 d . .
H21 H 0.3185 0.2704 -0.0661 0.025 Uiso 1 1 calc R U
C22 C 0.42088(18) 0.24755(8) 0.03974(8) 0.0174(3) Uani 1 1 d . .
C23 C 0.50668(19) 0.17765(8) 0.02790(8) 0.0188(3) Uani 1 1 d . .
H23 H 0.4991 0.1587 -0.0199 0.023 Uiso 1 1 calc R U
C24 C 0.04928(19) 0.12194(8) -0.03256(9) 0.0235(3) Uani 1 1 d . .
H24 H 0.0442 0.1042 -0.0806 0.028 Uiso 1 1 calc R U
C25 C -0.03610(19) 0.18868(9) -0.02002(8) 0.0213(3) Uani 1 1 d . .
H25 H -0.0999 0.2164 -0.0595 0.026 Uiso 1 1 calc R U
C26 C -0.03051(18) 0.21654(8) 0.05024(8) 0.0168(3) Uani 1 1 d . .
C27 C -0.11349(18) 0.29064(8) 0.06502(8) 0.0170(3) Uani 1 1 d . .
C28 C -0.19167(19) 0.33872(9) 0.00915(9) 0.0229(3) Uani 1 1 d . .
H28 H -0.1972 0.3225 -0.0394 0.028 Uiso 1 1 calc R U
C29 C -0.2614(2) 0.40965(9) 0.02324(9) 0.0269(4) Uani 1 1 d . .
H29 H -0.3145 0.4414 -0.0156 0.032 Uiso 1 1 calc R U
H6O H 0.741(3) 0.0805(12) 0.1869(11) 0.055(6) Uiso 1 1 d . .
H3O H 0.314(3) 0.4342(11) 0.3054(11) 0.051(6) Uiso 1 1 d . .
H1N H 0.206(3) 0.0298(12) 0.0129(11) 0.061(6) Uiso 1 1 d . .
H1O H -0.159(3) 0.4491(14) 0.3619(13) 0.085(8) Uiso 1 1 d . .
C30 C -0.25399(19) 0.43428(8) 0.09338(9) 0.0241(4) Uani 1 1 d . .
H30 H -0.2999 0.4833 0.1030 0.029 Uiso 1 1 calc R U
C31 C -0.1795(2) 0.38740(9) 0.14952(9) 0.0238(3) Uani 1 1 d . .
H31 H -0.1756 0.4039 0.1979 0.029 Uiso 1 1 calc R U
C32 C -0.11021(19) 0.31609(9) 0.13574(8) 0.0209(3) Uani 1 1 d . .
H32 H -0.0599 0.2842 0.1749 0.025 Uiso 1 1 calc R U
C33 C 0.06371(19) 0.17188(8) 0.10563(8) 0.0204(3) Uani 1 1 d . .
H33 H 0.0702 0.1877 0.1543 0.024 Uiso 1 1 calc R U
C34 C 0.1470(2) 0.10533(8) 0.09049(9) 0.0226(3) Uani 1 1 d . .
H34 H 0.2105 0.0759 0.1288 0.027 Uiso 1 1 calc R U

loop_
_atom_site_aniso_label
_atom_site_aniso_U_11
_atom_site_aniso_U_22
_atom_site_aniso_U_33
_atom_site_aniso_U_23
_atom_site_aniso_U_13
_atom_site_aniso_U_12
O1 0.0235(6) 0.0184(5) 0.0276(6) -0.0017(5) 0.0083(5) 0.0013(4)
N1 0.0176(6) 0.0175(6) 0.0292(8) -0.0019(6) 0.0079(6) -0.0023(5)
C1 0.0252(8) 0.0189(7) 0.0129(7) 0.0000(6) 0.0041(6) 0.0000(6)
O2 0.0315(6) 0.0165(5) 0.0248(6) -0.0021(5) 0.0103(5) -0.0014(4)
C2 0.0199(7) 0.0190(7) 0.0124(7) -0.0006(6) 0.0004(6) 0.0010(6)
O3 0.0248(6) 0.0160(5) 0.0255(6) -0.0042(5) 0.0086(5) -0.0044(4)
C3 0.0211(7) 0.0171(7) 0.0138(7) -0.0001(6) 0.0017(6) -0.0037(6)
O4 0.0296(6) 0.0224(6) 0.0271(6) -0.0052(5) 0.0105(5) 0.0033(5)
C4 0.0178(7) 0.0205(7) 0.0132(7) -0.0007(6) 0.0021(6) 0.0004(6)
O5 0.0218(5) 0.0168(5) 0.0298(6) 0.0025(5) 0.0092(5) 0.0001(4)
C5 0.0209(7) 0.0178(7) 0.0116(7) -0.0006(6) 0.0006(6) 0.0001(6)
O6 0.0211(6) 0.0233(6) 0.0226(6) 0.0017(5) 0.0036(5) 0.0051(4)
C6 0.0244(8) 0.0221(8) 0.0171(8) -0.0001(6) 0.0068(6) 0.0028(6)
C7 0.0321(9) 0.0171(7) 0.0213(8) 0.0015(6) 0.0083(7) 0.0051(6)
C8 0.0311(9) 0.0175(7) 0.0232(8) 0.0022(6) 0.0080(7) -0.0021(6)
C9 0.0237(8) 0.0208(7) 0.0162(8) 0.0010(6) 0.0050(6) -0.0018(6)
C10 0.0202(7) 0.0183(7) 0.0126(7) 0.0004(6) 0.0013(6) 0.0000(6)
C11 0.0190(7) 0.0207(7) 0.0124(7) 0.0001(6) 0.0020(6) -0.0001(6)
C12 0.0174(7) 0.0199(7) 0.0184(8) -0.0015(6) 0.0024(6) -0.0007(6)
C13 0.0162(7) 0.0172(7) 0.0283(9) 0.0000(7) 0.0087(6) -0.0042(6)
C14 0.0147(7) 0.0166(7) 0.0234(8) -0.0015(6) 0.0083(6) -0.0036(6)
C15 0.0139(7) 0.0174(7) 0.0215(8) 0.0027(6) 0.0051(6) -0.0015(6)
C16 0.0159(7) 0.0174(7) 0.0186(8) -0.0018(6) 0.0065(6) -0.0045(6)
C17 0.0142(7) 0.0160(7) 0.0198(8) -0.0005(6) 0.0058(6) -0.0037(5)
C18 0.0191(7) 0.0176(7) 0.0204(8) -0.0021(6) 0.0079(6) -0.0042(6)
C19 0.0192(8) 0.0170(7) 0.0272(9) 0.0021(6) 0.0078(7) 0.0004(6)
C20 0.0212(8) 0.0241(8) 0.0216(8) 0.0067(7) 0.0053(7) 0.0000(6)
C21 0.0220(8) 0.0240(8) 0.0188(8) 0.0007(6) 0.0078(6) -0.0025(6)
C22 0.0158(7) 0.0186(7) 0.0197(8) -0.0002(6) 0.0079(6) -0.0035(6)
C23 0.0207(7) 0.0195(7) 0.0183(8) -0.0023(6) 0.0095(6) -0.0040(6)
C24 0.0223(8) 0.0264(8) 0.0221(8) -0.0059(7) 0.0044(7) -0.0036(6)
C25 0.0205(8) 0.0242(8) 0.0187(8) -0.0013(6) 0.0018(6) 0.0001(6)
C26 0.0137(7) 0.0184(7) 0.0188(8) -0.0009(6) 0.0043(6) -0.0042(6)
C27 0.0135(7) 0.0191(7) 0.0184(8) -0.0008(6) 0.0029(6) -0.0038(6)
C28 0.0255(8) 0.0255(8) 0.0178(8) 0.0007(7) 0.0035(7) 0.0015(6)
C29 0.0293(9) 0.0246(8) 0.0267(9) 0.0056(7) 0.0049(7) 0.0054(7)
C30 0.0233(8) 0.0169(7) 0.0341(10) 0.0000(7) 0.0103(7) 0.0001(6)
C31 0.0253(8) 0.0251(8) 0.0223(8) -0.0051(7) 0.0076(7) -0.0027(6)
C32 0.0202(8) 0.0234(8) 0.0192(8) 0.0014(6) 0.0033(6) 0.0003(6)
C33 0.0216(8) 0.0232(8) 0.0171(8) 0.0008(6) 0.0051(6) 0.0005(6)
C34 0.0229(8) 0.0213(8) 0.0246(9) 0.0038(7) 0.0066(7) -0.0009(6)

loop_
_atom_type_symbol
_atom_type_description
_atom_type_scat_dispersion_real
_atom_type_scat_dispersion_imag
_atom_type_scat_source
C C 0.0033 0.0016 'International Tables Vol C Tables 4.2.6.8 and 6.1.1.4'
H H 0.0000 0.0000 'International Tables Vol C Tables 4.2.6.8 and 6.1.1.4'
N N 0.0061 0.0033 'International Tables Vol C Tables 4.2.6.8 and 6.1.1.4'
O O 0.0106 0.0060 'International Tables Vol C Tables 4.2.6.8 and 6.1.1.4'

loop_
_geom_angle_atom_site_label_1
_geom_angle_atom_site_label_2
_geom_angle_atom_site_label_3
_geom_angle
C1 O1 H1O 110.0(13)
C34 N1 C24 120.46(13)
C34 N1 H1N 118.4(11)
C24 N1 H1N 121.1(11)
O2 C1 O1 123.14(13)
O2 C1 C2 123.00(13)
O1 C1 C2 113.84(12)
C11 C2 C3 119.20(13)
C11 C2 C1 120.24(13)
C3 C2 C1 120.56(13)
C3 O3 H3O 105.1(12)
O3 C3 C4 118.58(13)
O3 C3 C2 119.95(12)
C4 C3 C2 121.46(13)
C3 C4 C5 118.25(13)
C3 C4 C12 120.88(13)
C5 C4 C12 120.84(12)
C6 C5 C10 117.28(13)
C6 C5 C4 122.75(13)
C10 C5 C4 119.95(12)
C15 O6 H6O 101.1(12)
C7 C6 C5 120.96(14)
C7 C6 H6 119.5
C5 C6 H6 119.5
C6 C7 C8 121.39(14)
C6 C7 H7 119.3
C8 C7 H7 119.3
C9 C8 C7 119.22(14)
C9 C8 H8 120.4
C7 C8 H8 120.4
C8 C9 C10 121.03(14)
C8 C9 H9 119.5
C10 C9 H9 119.5
C11 C10 C9 121.17(13)
C11 C10 C5 118.83(13)
C9 C10 C5 119.98(13)
C2 C11 C10 121.69(14)
C2 C11 H11 119.2
C10 C11 H11 119.2
C4 C12 C16 115.04(12)
C4 C12 H12A 108.5
C16 C12 H12A 108.5
C4 C12 H12B 108.5
C16 C12 H12B 108.5
H12A C12 H12B 107.5
O4 C13 O5 123.58(13)
O4 C13 C14 118.82(14)
O5 C13 C14 117.60(13)
C23 C14 C15 119.37(13)
C23 C14 C13 119.07(13)
C15 C14 C13 121.56(13)
O6 C15 C16 118.80(13)
O6 C15 C14 119.56(13)
C16 C15 C14 121.63(13)
C15 C16 C17 118.47(13)
C15 C16 C12 120.01(13)
C17 C16 C12 121.41(12)
C18 C17 C22 117.05(13)
C18 C17 C16 122.88(13)
C22 C17 C16 120.07(13)
C19 C18 C17 121.35(14)
C19 C18 H18 119.3
C17 C18 H18 119.3
C18 C19 C20 121.41(14)
C18 C19 H19 119.3
C20 C19 H19 119.3
C21 C20 C19 118.78(14)
C21 C20 H20 120.6
C19 C20 H20 120.6
C20 C21 C22 121.52(14)
C20 C21 H21 119.2
C22 C21 H21 119.2
C21 C22 C23 121.05(14)
C21 C22 C17 119.88(13)
C23 C22 C17 119.07(13)
C14 C23 C22 121.33(14)
C14 C23 H23 119.3
C22 C23 H23 119.3
N1 C24 C25 120.76(15)
N1 C24 H24 119.6
C25 C24 H24 119.6
C24 C25 C26 120.97(14)
C24 C25 H25 119.5
C26 C25 H25 119.5
C33 C26 C25 116.12(13)
C33 C26 C27 121.78(13)
C25 C26 C27 122.06(13)
C28 C27 C32 117.62(14)
C28 C27 C26 121.43(13)
C32 C27 C26 120.91(13)
C29 C28 C27 121.21(15)
C29 C28 H28 119.4
C27 C28 H28 119.4
C30 C29 C28 120.24(15)
C30 C29 H29 119.9
C28 C29 H29 119.9
C31 C30 C29 119.65(14)
C31 C30 H30 120.2
C29 C30 H30 120.2
C30 C31 C32 120.37(15)
C30 C31 H31 119.8
C32 C31 H31 119.8
C31 C32 C27 120.90(15)
C31 C32 H32 119.5
C27 C32 H32 119.5
C34 C33 C26 120.88(15)
C34 C33 H33 119.6
C26 C33 H33 119.6
N1 C34 C33 120.81(15)
N1 C34 H34 119.6
C33 C34 H34 119.6

loop_
_geom_bond_atom_site_label_1
_geom_bond_atom_site_label_2
_geom_bond_distance
O1 C1 1.3242(17)
O1 H1O 1.03(2)
N1 C34 1.341(2)
N1 C24 1.3421(19)
N1 H1N 1.06(2)
C1 O2 1.2275(17)
C1 C2 1.482(2)
C2 C11 1.371(2)
C2 C3 1.428(2)
O3 C3 1.3670(16)
O3 H3O 0.91(2)
C3 C4 1.386(2)
O4 C13 1.2499(18)
C4 C5 1.4318(19)
C4 C12 1.5269(19)
O5 C13 1.2846(18)
C5 C6 1.4216(19)
C5 C10 1.429(2)
O6 C15 1.3615(17)
O6 H6O 0.98(2)
C6 C7 1.362(2)
C6 H6 0.9500
C7 C8 1.415(2)
C7 H7 0.9500
C8 C9 1.358(2)
C8 H8 0.9500
C9 C10 1.416(2)
C9 H9 0.9500
C10 C11 1.4028(19)
C11 H11 0.9500
C12 C16 1.527(2)
C12 H12A 0.9900
C12 H12B 0.9900
C13 C14 1.505(2)
C14 C23 1.366(2)
C14 C15 1.430(2)
C15 C16 1.3908(19)
C16 C17 1.427(2)
C17 C18 1.4231(19)
C17 C22 1.425(2)
C18 C19 1.364(2)
C18 H18 0.9500
C19 C20 1.409(2)
C19 H19 0.9500
C20 C21 1.365(2)
C20 H20 0.9500
C21 C22 1.414(2)
C21 H21 0.9500
C22 C23 1.4182(19)
C23 H23 0.9500
C24 C25 1.373(2)
C24 H24 0.9500
C25 C26 1.402(2)
C25 H25 0.9500
C26 C33 1.400(2)
C26 C27 1.484(2)
C27 C28 1.396(2)
C27 C32 1.399(2)
C28 C29 1.387(2)
C28 H28 0.9500
C29 C30 1.380(2)
C29 H29 0.9500
C30 C31 1.379(2)
C30 H30 0.9500
C31 C32 1.390(2)
C31 H31 0.9500
C32 H32 0.9500
C33 C34 1.376(2)
C33 H33 0.9500
C34 H34 0.9500

loop_
_geom_hbond_atom_site_label_D
_geom_hbond_atom_site_label_H
_geom_hbond_atom_site_label_A
_geom_hbond_distance_DH
_geom_hbond_distance_HA
_geom_hbond_distance_DA
_geom_hbond_angle_DHA
_geom_hbond_site_symmetry_A
O6 H6O O5 0.98(2) 1.61(2) 2.5473(15) 159.1(18) .
O3 H3O O2 0.91(2) 1.76(2) 2.6066(15) 152.7(17) .
N1 H1N O4 1.06(2) 1.59(2) 2.6528(16) 176.9(18) 3_655
O1 H1O O5 1.03(2) 1.54(2) 2.5632(14) 171(2) 2

loop_
_geom_torsion_atom_site_label_1
_geom_torsion_atom_site_label_2
_geom_torsion_atom_site_label_3
_geom_torsion_atom_site_label_4
_geom_torsion
O2 C1 C2 C11 177.36(14)
O1 C1 C2 C11 -3.9(2)
O2 C1 C2 C3 -3.2(2)
O1 C1 C2 C3 175.54(12)
C11 C2 C3 O3 -179.01(13)
C1 C2 C3 O3 1.5(2)
C11 C2 C3 C4 1.4(2)
C1 C2 C3 C4 -178.10(13)
O3 C3 C4 C5 172.69(13)
C2 C3 C4 C5 -7.7(2)
O3 C3 C4 C12 -5.2(2)
C2 C3 C4 C12 174.46(13)
C3 C4 C5 C6 -169.77(14)
C12 C4 C5 C6 8.1(2)
C3 C4 C5 C10 8.4(2)
C12 C4 C5 C10 -173.78(13)
C10 C5 C6 C7 0.2(2)
C4 C5 C6 C7 178.41(14)
C5 C6 C7 C8 2.9(2)
C6 C7 C8 C9 -3.1(2)
C7 C8 C9 C10 0.2(2)
C8 C9 C10 C11 -175.57(14)
C8 C9 C10 C5 2.8(2)
C6 C5 C10 C11 175.40(13)
C4 C5 C10 C11 -2.8(2)
C6 C5 C10 C9 -3.0(2)
C4 C5 C10 C9 178.73(13)
C3 C2 C11 C10 4.5(2)
C1 C2 C11 C10 -176.01(13)
C9 C10 C11 C2 174.71(14)
C5 C10 C11 C2 -3.7(2)
C3 C4 C12 C16 -113.96(15)
C5 C4 C12 C16 68.23(17)
O4 C13 C14 C23 7.7(2)
O5 C13 C14 C23 -172.87(12)
O4 C13 C14 C15 -172.58(13)
O5 C13 C14 C15 6.8(2)
C23 C14 C15 O6 -176.70(12)
C13 C14 C15 O6 3.6(2)
C23 C14 C15 C16 1.7(2)
C13 C14 C15 C16 -177.98(12)
O6 C15 C16 C17 175.31(12)
C14 C15 C16 C17 -3.1(2)
O6 C15 C16 C12 -0.83(19)
C14 C15 C16 C12 -179.27(12)
C4 C12 C16 C15 -115.15(15)
C4 C12 C16 C17 68.83(17)
C15 C16 C17 C18 -176.70(13)
C12 C16 C17 C18 -0.6(2)
C15 C16 C17 C22 2.7(2)
C12 C16 C17 C22 178.76(12)
C22 C17 C18 C19 0.9(2)
C16 C17 C18 C19 -179.72(13)
C17 C18 C19 C20 0.1(2)
C18 C19 C20 C21 -0.6(2)
C19 C20 C21 C22 0.1(2)
C20 C21 C22 C23 -179.00(14)
C20 C21 C22 C17 0.9(2)
C18 C17 C22 C21 -1.37(19)
C16 C17 C22 C21 179.22(12)
C18 C17 C22 C23 178.55(12)
C16 C17 C22 C23 -0.9(2)
C15 C14 C23 C22 0.2(2)
C13 C14 C23 C22 179.91(12)
C21 C22 C23 C14 179.33(13)
C17 C22 C23 C14 -0.6(2)
C34 N1 C24 C25 0.6(2)
N1 C24 C25 C26 0.3(2)
C24 C25 C26 C33 -1.0(2)
C24 C25 C26 C27 176.64(13)
C33 C26 C27 C28 173.30(13)
C25 C26 C27 C28 -4.2(2)
C33 C26 C27 C32 -4.3(2)
C25 C26 C27 C32 178.20(13)
C32 C27 C28 C29 0.9(2)
C26 C27 C28 C29 -176.78(13)
C27 C28 C29 C30 0.3(2)
C28 C29 C30 C31 -1.1(2)
C29 C30 C31 C32 0.8(2)
C30 C31 C32 C27 0.4(2)
C28 C27 C32 C31 -1.2(2)
C26 C27 C32 C31 176.48(13)
C25 C26 C33 C34 0.9(2)
C27 C26 C33 C34 -176.71(13)
C24 N1 C34 C33 -0.7(2)
C26 C33 C34 N1 -0.1(2)
